data_4304434
loop_
_publ_author_name
'Gene W. Wong'
'Wei-Chih Lee'
'Brian J. Frost'

_publ_section_title
;
Insertion of CO2, Ketones, and Aldehydes into the C-Li Bond of
1,3,5-Triaza-7-phosphaadamantan-6-yllithium
;
_journal_name_full 'Inorganic Chemistry'
_journal_page_first 612
_journal_page_last 620
_journal_paper_doi 10.1021/ic701936x
_journal_volume 47
_journal_year 2008
_chemical_formula_sum 'C27.5 H32.5 Cl3.5 N3 O3 P Ru'
_chemical_formula_weight 709.18
_chemical_name_systematic
;
 ?
;
_space_group_IT_number 14
_symmetry_cell_setting monoclinic
_symmetry_space_group_name_Hall '-P 2ybc'
_symmetry_space_group_name_H-M 'P 1 21/c 1'
_atom_sites_solution_hydrogens geom
_atom_sites_solution_primary direct
_atom_sites_solution_secondary difmap
_audit_creation_method SHELXL-97
_cell_angle_alpha 90.00
_cell_angle_beta 101.3200(10)
_cell_angle_gamma 90.00
_cell_formula_units_Z 8
_cell_length_a 13.5213(3)
_cell_length_b 26.9050(5)
_cell_length_c 16.3829(3)
_cell_measurement_reflns_used 8380
_cell_measurement_temperature 100(2)
_cell_measurement_theta_max 26.17
_cell_measurement_theta_min 2.34
_cell_volume 5844.0(2)
_computing_cell_refinement 'Bruker SMART'
_computing_data_collection 'Bruker SMART'
_computing_data_reduction 'Bruker SAINT'
_computing_molecular_graphics 'Bruker SHELXTL'
_computing_publication_material 'Bruker SHELXTL'
_computing_structure_refinement 'SHELXL-97 (Sheldrick, 1997)'
_computing_structure_solution 'SHELXS-97 (Sheldrick, 1990)'
_diffrn_ambient_temperature 100(2)
_diffrn_measured_fraction_theta_full 0.999
_diffrn_measured_fraction_theta_max 0.999
_diffrn_measurement_device_type 'CCD area detector'
_diffrn_measurement_method 'phi and omega scans'
_diffrn_radiation_monochromator graphite
_diffrn_radiation_source 'fine-focus sealed tube'
_diffrn_radiation_type MoK\a
_diffrn_radiation_wavelength 0.71073
_diffrn_reflns_av_R_equivalents 0.0767
_diffrn_reflns_av_sigmaI/netI 0.0462
_diffrn_reflns_limit_h_max 16
_diffrn_reflns_limit_h_min -16
_diffrn_reflns_limit_k_max 33
_diffrn_reflns_limit_k_min -33
_diffrn_reflns_limit_l_max 20
_diffrn_reflns_limit_l_min -20
_diffrn_reflns_number 99182
_diffrn_reflns_theta_full 26.00
_diffrn_reflns_theta_max 26.00
_diffrn_reflns_theta_min 1.48
_exptl_absorpt_coefficient_mu 0.947
_exptl_absorpt_correction_T_max 0.9694
_exptl_absorpt_correction_T_min 0.8765
_exptl_absorpt_correction_type none
_exptl_crystal_colour clear
_exptl_crystal_density_diffrn 1.612
_exptl_crystal_density_meas 0
_exptl_crystal_density_method 'not measured'
_exptl_crystal_description plate
_exptl_crystal_F_000 2888
_exptl_crystal_size_max 0.14
_exptl_crystal_size_mid 0.11
_exptl_crystal_size_min 0.03
_refine_diff_density_max 1.444
_refine_diff_density_min -0.992
_refine_diff_density_rms 0.113
_refine_ls_extinction_method none
_refine_ls_goodness_of_fit_ref 1.067
_refine_ls_hydrogen_treatment mixed
_refine_ls_matrix_type full
_refine_ls_number_parameters 711
_refine_ls_number_reflns 11496
_refine_ls_number_restraints 0
_refine_ls_restrained_S_all 1.067
_refine_ls_R_factor_all 0.0689
_refine_ls_R_factor_gt 0.0467
_refine_ls_shift/su_max 0.001
_refine_ls_shift/su_mean 0.000
_refine_ls_structure_factor_coef Fsqd
_refine_ls_weighting_details 'calc w=1/[\s^2^(Fo^2^)+(0.0310P)^2^+22.6349P] where P=(Fo^2^+2Fc^2^)/3'
_refine_ls_weighting_scheme calc
_refine_ls_wR_factor_gt 0.0961
_refine_ls_wR_factor_ref 0.1028
_reflns_number_gt 8904
_reflns_number_total 11496
_reflns_threshold_expression >2sigma(I)
_cod_data_source_file ic701936x-file003_1.cif
_cod_data_source_block bjf279
_cod_depositor_comments
;
The following automatic conversions were performed:
'_symmetry_cell_setting' value 'Monoclinic' changed to 'monoclinic'
according to '/home/saulius/struct/CIF-dictionaries/cif_core.dic'
dictionary named 'cif_core.dic' version 2.4.1 from 2010-06-29.

Automatic conversion script
Id: cif_fix_enum 1527 2010-12-29 10:47:43Z saulius 
;
_cod_original_formula_sum 'C27.50 H32.50 Cl3.50 N3 O3 P Ru'
_cod_database_code 4304434

loop_
_symmetry_equiv_pos_as_xyz
'x, y, z'
'-x, y+1/2, -z+1/2'
'-x, -y, -z'
'x, -y-1/2, z-1/2'

loop_
_atom_site_label
_atom_site_type_symbol
_atom_site_fract_x
_atom_site_fract_y
_atom_site_fract_z
_atom_site_U_iso_or_equiv
_atom_site_adp_type
_atom_site_occupancy
_atom_site_symmetry_multiplicity
_atom_site_calc_flag
_atom_site_refinement_flags
_atom_site_disorder_assembly
_atom_site_disorder_group
Ru1 Ru 0.21075(3) 0.713068(12) 0.32231(2) 0.01289(8) Uani 1 1 d . . .
Cl1 Cl 0.08695(8) 0.77953(4) 0.29100(7) 0.0195(2) Uani 1 1 d . . .
Cl2 Cl 0.31690(8) 0.76032(4) 0.24792(7) 0.0193(2) Uani 1 1 d . . .
P1 P 0.13670(8) 0.68092(4) 0.19296(7) 0.0130(2) Uani 1 1 d . . .
N1 N 0.1142(3) 0.62219(12) 0.0552(2) 0.0142(7) Uani 1 1 d . . .
N2 N 0.0375(3) 0.70584(13) 0.0340(2) 0.0165(8) Uani 1 1 d . . .
N3 N -0.0417(3) 0.64022(13) 0.1057(2) 0.0149(7) Uani 1 1 d . . .
O1 O 0.3165(2) 0.68585(11) 0.1026(2) 0.0189(7) Uani 1 1 d . . .
O2 O 0.4137(3) 0.51833(16) -0.1347(2) 0.0470(11) Uani 1 1 d . . .
O3 O 0.5949(2) 0.57794(12) 0.4066(2) 0.0269(8) Uani 1 1 d . . .
C1 C 0.1870(3) 0.62952(15) 0.1341(3) 0.0150(9) Uani 1 1 d . . .
H1B H 0.1849 0.5985 0.1674 0.018 Uiso 1 1 calc R . .
C2 C 0.0979(3) 0.72737(15) 0.1102(3) 0.0158(9) Uani 1 1 d . . .
H2A H 0.0581 0.7537 0.1311 0.019 Uiso 1 1 calc R . .
H2B H 0.1589 0.7431 0.0966 0.019 Uiso 1 1 calc R . .
C3 C 0.0106(3) 0.65356(15) 0.1905(3) 0.0147(9) Uani 1 1 d . . .
H3A H 0.0180 0.6234 0.2258 0.018 Uiso 1 1 calc R . .
H3B H -0.0312 0.6777 0.2144 0.018 Uiso 1 1 calc R . .
C4 C 0.0950(3) 0.66660(15) 0.0018(3) 0.0162(9) Uani 1 1 d . . .
H4A H 0.1605 0.6805 -0.0054 0.019 Uiso 1 1 calc R . .
H4B H 0.0576 0.6564 -0.0538 0.019 Uiso 1 1 calc R . .
C5 C -0.0567(3) 0.68413(15) 0.0507(3) 0.0173(9) Uani 1 1 d . . .
H5A H -0.1001 0.6746 -0.0030 0.021 Uiso 1 1 calc R . .
H5B H -0.0931 0.7099 0.0764 0.021 Uiso 1 1 calc R . .
C6 C 0.0175(3) 0.60326(15) 0.0693(3) 0.0156(9) Uani 1 1 d . . .
H6A H 0.0302 0.5742 0.1070 0.019 Uiso 1 1 calc R . .
H6B H -0.0229 0.5917 0.0156 0.019 Uiso 1 1 calc R . .
C7 C 0.2986(3) 0.63549(15) 0.1231(3) 0.0149(9) Uani 1 1 d . . .
C8 C 0.3228(3) 0.60353(16) 0.0507(3) 0.0176(9) Uani 1 1 d . . .
C9 C 0.3158(3) 0.55212(17) 0.0529(3) 0.0221(10) Uani 1 1 d . . .
H9A H 0.2895 0.5368 0.0964 0.027 Uiso 1 1 calc R . .
C10 C 0.3463(4) 0.52233(19) -0.0073(3) 0.0268(11) Uani 1 1 d . . .
H10A H 0.3419 0.4872 -0.0040 0.032 Uiso 1 1 calc R . .
C11 C 0.3828(4) 0.5441(2) -0.0716(3) 0.0316(12) Uani 1 1 d . . .
C12 C 0.3882(4) 0.5953(2) -0.0757(3) 0.0369(13) Uani 1 1 d . . .
H12A H 0.4117 0.6105 -0.1206 0.044 Uiso 1 1 calc R . .
C13 C 0.3592(4) 0.62459(19) -0.0144(3) 0.0290(11) Uani 1 1 d . . .
H13A H 0.3645 0.6597 -0.0174 0.035 Uiso 1 1 calc R . .
C14 C 0.4129(5) 0.4653(2) -0.1310(4) 0.0524(18) Uani 1 1 d . . .
H14A H 0.4365 0.4517 -0.1793 0.079 Uiso 1 1 calc R . .
H14B H 0.3442 0.4537 -0.1314 0.079 Uiso 1 1 calc R . .
H14C H 0.4577 0.4542 -0.0798 0.079 Uiso 1 1 calc R . .
C15 C 0.3741(3) 0.61945(15) 0.2021(3) 0.0161(9) Uani 1 1 d . . .
C16 C 0.4625(3) 0.64669(16) 0.2284(3) 0.0179(9) Uani 1 1 d . . .
H16A H 0.4741 0.6758 0.1989 0.021 Uiso 1 1 calc R . .
C17 C 0.5336(3) 0.63198(17) 0.2968(3) 0.0205(10) Uani 1 1 d . . .
H17A H 0.5923 0.6516 0.3146 0.025 Uiso 1 1 calc R . .
C18 C 0.5202(3) 0.58890(17) 0.3395(3) 0.0209(10) Uani 1 1 d . . .
C19 C 0.4340(3) 0.56046(16) 0.3137(3) 0.0202(10) Uani 1 1 d . . .
H19A H 0.4243 0.5305 0.3418 0.024 Uiso 1 1 calc R . .
C20 C 0.3617(3) 0.57645(16) 0.2460(3) 0.0188(9) Uani 1 1 d . . .
H20A H 0.3021 0.5573 0.2294 0.023 Uiso 1 1 calc R . .
C21 C 0.5768(4) 0.53730(18) 0.4570(3) 0.0356(13) Uani 1 1 d . . .
H21A H 0.6350 0.5328 0.5026 0.053 Uiso 1 1 calc R . .
H21B H 0.5664 0.5070 0.4232 0.053 Uiso 1 1 calc R . .
H21C H 0.5165 0.5440 0.4801 0.053 Uiso 1 1 calc R . .
C22 C 0.3383(3) 0.70714(16) 0.4317(3) 0.0189(9) Uani 1 1 d . . .
H22A H 0.4012 0.7267 0.4321 0.023 Uiso 1 1 calc R . .
C23 C 0.2577(3) 0.72943(16) 0.4591(3) 0.0183(9) Uani 1 1 d . . .
H23A H 0.2637 0.7648 0.4783 0.022 Uiso 1 1 calc R . .
C24 C 0.1604(3) 0.70664(16) 0.4404(3) 0.0173(9) Uani 1 1 d . . .
H24A H 0.1001 0.7260 0.4489 0.021 Uiso 1 1 calc R . .
C25 C 0.1460(3) 0.66042(16) 0.3997(3) 0.0171(9) Uani 1 1 d . . .
H25A H 0.0764 0.6470 0.3801 0.021 Uiso 1 1 calc R . .
C26 C 0.2296(3) 0.63828(15) 0.3729(3) 0.0169(9) Uani 1 1 d . . .
H26A H 0.2175 0.6094 0.3338 0.020 Uiso 1 1 calc R . .
C27 C 0.3243(3) 0.66121(15) 0.3877(3) 0.0152(9) Uani 1 1 d . . .
H27A H 0.3783 0.6485 0.3593 0.018 Uiso 1 1 calc R . .
Ru2 Ru 0.00782(3) 0.974344(12) 0.29050(2) 0.01331(8) Uani 1 1 d . . .
Cl3 Cl -0.08734(8) 1.03282(4) 0.19374(7) 0.0204(2) Uani 1 1 d . . .
Cl4 Cl -0.11863(8) 0.98289(4) 0.37518(7) 0.0199(2) Uani 1 1 d . . .
P2 P -0.10650(8) 0.91398(4) 0.22617(7) 0.0135(2) Uani 1 1 d . . .
N4 N -0.1831(3) 0.83997(12) 0.1177(2) 0.0155(8) Uani 1 1 d . . .
N5 N -0.2206(3) 0.83316(13) 0.2587(2) 0.0170(8) Uani 1 1 d . . .
N6 N -0.3074(3) 0.89643(13) 0.1603(2) 0.0174(8) Uani 1 1 d . . .
O4 O -0.1029(2) 0.94673(11) 0.0548(2) 0.0159(7) Uani 1 1 d . . .
O5 O -0.2059(2) 0.80027(11) -0.24705(19) 0.0228(7) Uani 1 1 d . . .
O6 O 0.3619(2) 0.91353(12) 0.0721(2) 0.0248(7) Uani 1 1 d . . .
C28 C -0.0917(3) 0.87072(15) 0.1387(3) 0.0143(9) Uani 1 1 d . . .
H28A H -0.0351 0.8476 0.1617 0.017 Uiso 1 1 calc R . .
C29 C -0.1359(3) 0.86513(16) 0.2974(3) 0.0177(9) Uani 1 1 d . . .
H29A H -0.0753 0.8442 0.3157 0.021 Uiso 1 1 calc R . .
H29B H -0.1526 0.8811 0.3475 0.021 Uiso 1 1 calc R . .
C30 C -0.2363(3) 0.93688(16) 0.1877(3) 0.0168(9) Uani 1 1 d . . .
H30A H -0.2590 0.9557 0.2326 0.020 Uiso 1 1 calc R . .
H30B H -0.2363 0.9599 0.1406 0.020 Uiso 1 1 calc R . .
C31 C -0.1942(3) 0.80681(15) 0.1867(3) 0.0179(9) Uani 1 1 d . . .
H31A H -0.1301 0.7886 0.2054 0.021 Uiso 1 1 calc R . .
H31B H -0.2473 0.7820 0.1661 0.021 Uiso 1 1 calc R . .
C32 C -0.3132(3) 0.86209(16) 0.2288(3) 0.0198(10) Uani 1 1 d . . .
H32A H -0.3695 0.8387 0.2101 0.024 Uiso 1 1 calc R . .
H32B H -0.3292 0.8814 0.2759 0.024 Uiso 1 1 calc R . .
C33 C -0.2764(3) 0.86860(16) 0.0925(3) 0.0180(9) Uani 1 1 d . . .
H33A H -0.3313 0.8455 0.0683 0.022 Uiso 1 1 calc R . .
H33B H -0.2672 0.8923 0.0483 0.022 Uiso 1 1 calc R . .
C34 C -0.0612(3) 0.89757(14) 0.0625(3) 0.0141(9) Uani 1 1 d . . .
C35 C -0.1048(3) 0.87171(15) -0.0202(3) 0.0138(8) Uani 1 1 d . . .
C36 C -0.1624(3) 0.89771(15) -0.0857(3) 0.0162(9) Uani 1 1 d . . .
H36A H -0.1788 0.9315 -0.0780 0.019 Uiso 1 1 calc R . .
C37 C -0.1967(3) 0.87528(16) -0.1623(3) 0.0179(9) Uani 1 1 d . . .
H37A H -0.2358 0.8938 -0.2066 0.021 Uiso 1 1 calc R . .
C38 C -0.1740(3) 0.82610(16) -0.1744(3) 0.0178(9) Uani 1 1 d . . .
C39 C -0.1159(3) 0.79942(16) -0.1098(3) 0.0193(10) Uani 1 1 d . . .
H39A H -0.0993 0.7657 -0.1179 0.023 Uiso 1 1 calc R . .
C40 C -0.0820(3) 0.82203(15) -0.0332(3) 0.0171(9) Uani 1 1 d . . .
H40A H -0.0429 0.8035 0.0109 0.021 Uiso 1 1 calc R . .
C41 C -0.2599(3) 0.82767(17) -0.3172(3) 0.0223(10) Uani 1 1 d . . .
H41A H -0.2787 0.8053 -0.3649 0.033 Uiso 1 1 calc R . .
H41B H -0.2169 0.8543 -0.3315 0.033 Uiso 1 1 calc R . .
H41C H -0.3210 0.8421 -0.3031 0.033 Uiso 1 1 calc R . .
C42 C 0.0534(3) 0.89957(15) 0.0699(3) 0.0148(9) Uani 1 1 d . . .
C43 C 0.0932(3) 0.93751(15) 0.0273(3) 0.0164(9) Uani 1 1 d . . .
H43A H 0.0490 0.9611 -0.0038 0.020 Uiso 1 1 calc R . .
C44 C 0.1957(3) 0.94117(16) 0.0299(3) 0.0203(10) Uani 1 1 d . . .
H44A H 0.2208 0.9676 0.0013 0.024 Uiso 1 1 calc R . .
C45 C 0.2627(3) 0.90668(16) 0.0735(3) 0.0169(9) Uani 1 1 d . . .
C46 C 0.2236(3) 0.86823(15) 0.1147(3) 0.0180(9) Uani 1 1 d . . .
H46A H 0.2679 0.8443 0.1450 0.022 Uiso 1 1 calc R . .
C47 C 0.1209(3) 0.86469(15) 0.1118(3) 0.0162(9) Uani 1 1 d . . .
H47A H 0.0958 0.8377 0.1392 0.019 Uiso 1 1 calc R . .
C48 C 0.4316(4) 0.8805(2) 0.1208(4) 0.0348(13) Uani 1 1 d . . .
H48A H 0.5002 0.8889 0.1146 0.052 Uiso 1 1 calc R . .
H48B H 0.4161 0.8463 0.1019 0.052 Uiso 1 1 calc R . .
H48C H 0.4265 0.8834 0.1794 0.052 Uiso 1 1 calc R . .
C49 C 0.1371(3) 0.92400(16) 0.3109(3) 0.0210(10) Uani 1 1 d . . .
H49A H 0.1267 0.8879 0.2977 0.025 Uiso 1 1 calc R . .
C50 C 0.1492(3) 0.95749(17) 0.2475(3) 0.0215(10) Uani 1 1 d . . .
H50A H 0.1461 0.9449 0.1896 0.026 Uiso 1 1 calc R . .
C51 C 0.1428(3) 1.00826(17) 0.2612(3) 0.0213(10) Uani 1 1 d . . .
H51A H 0.1353 1.0312 0.2123 0.026 Uiso 1 1 calc R . .
C52 C 0.1321(3) 1.02793(16) 0.3389(3) 0.0201(10) Uani 1 1 d . . .
H52A H 0.1171 1.0640 0.3448 0.024 Uiso 1 1 calc R . .
C53 C 0.1232(3) 0.99441(17) 0.4022(3) 0.0219(10) Uani 1 1 d . . .
H53A H 0.0999 1.0071 0.4526 0.026 Uiso 1 1 calc R . .
C54 C 0.1242(3) 0.94213(18) 0.3889(3) 0.0231(10) Uani 1 1 d . . .
H54A H 0.1046 0.9189 0.4307 0.028 Uiso 1 1 calc R . .
Cl3S Cl 0.45876(11) 0.28291(6) 0.15452(9) 0.0448(4) Uani 1 1 d . . .
Cl2S Cl 0.30632(11) 0.24449(5) 0.02073(9) 0.0395(3) Uani 1 1 d . . .
Cl1S Cl 0.32779(12) 0.35072(5) 0.04603(9) 0.0438(3) Uani 1 1 d . . .
C1S C 0.3372(4) 0.2921(2) 0.0956(3) 0.0336(12) Uani 1 1 d . . .
H1SA H 0.2880 0.2910 0.1338 0.040 Uiso 1 1 calc R . .
H1 H 0.326(4) 0.7022(18) 0.141(3) 0.015(14) Uiso 1 1 d . . .
H4 H -0.071(5) 0.962(2) 0.087(4) 0.05(2) Uiso 1 1 d . . .

loop_
_atom_site_aniso_label
_atom_site_aniso_U_11
_atom_site_aniso_U_22
_atom_site_aniso_U_33
_atom_site_aniso_U_23
_atom_site_aniso_U_13
_atom_site_aniso_U_12
Ru1 0.01808(17) 0.01190(16) 0.00873(17) -0.00068(13) 0.00272(13) -0.00010(13)
Cl1 0.0273(6) 0.0166(5) 0.0145(5) 0.0001(4) 0.0039(4) 0.0069(4)
Cl2 0.0238(5) 0.0177(5) 0.0169(6) 0.0019(4) 0.0050(4) -0.0045(4)
P1 0.0181(5) 0.0119(5) 0.0088(5) 0.0003(4) 0.0026(4) 0.0001(4)
N1 0.0166(18) 0.0157(17) 0.0100(18) 0.0001(14) 0.0020(14) -0.0003(14)
N2 0.0220(19) 0.0166(18) 0.0102(19) 0.0011(14) 0.0016(15) -0.0003(15)
N3 0.0163(18) 0.0172(18) 0.0107(19) -0.0008(14) 0.0013(15) -0.0010(14)
O1 0.0301(19) 0.0144(15) 0.0129(17) -0.0017(14) 0.0059(14) -0.0029(13)
O2 0.048(2) 0.061(3) 0.037(2) -0.027(2) 0.020(2) 0.005(2)
O3 0.0246(18) 0.0301(18) 0.0216(19) 0.0056(14) -0.0062(15) 0.0015(14)
C1 0.023(2) 0.013(2) 0.009(2) -0.0004(16) 0.0039(18) -0.0004(17)
C2 0.024(2) 0.012(2) 0.011(2) 0.0012(16) 0.0036(18) -0.0012(17)
C3 0.020(2) 0.014(2) 0.010(2) -0.0005(16) 0.0032(17) 0.0023(17)
C4 0.022(2) 0.016(2) 0.010(2) 0.0023(17) 0.0007(18) -0.0011(17)
C5 0.021(2) 0.017(2) 0.013(2) 0.0009(17) 0.0001(18) 0.0010(17)
C6 0.017(2) 0.014(2) 0.015(2) -0.0029(17) 0.0029(18) -0.0034(17)
C7 0.019(2) 0.0117(19) 0.014(2) -0.0007(17) 0.0035(18) 0.0012(16)
C8 0.017(2) 0.025(2) 0.010(2) -0.0020(18) 0.0025(18) 0.0012(18)
C9 0.021(2) 0.025(2) 0.019(3) -0.0053(19) 0.002(2) 0.0013(19)
C10 0.025(2) 0.028(3) 0.026(3) -0.012(2) 0.003(2) 0.003(2)
C11 0.026(3) 0.046(3) 0.023(3) -0.018(2) 0.006(2) 0.004(2)
C12 0.045(3) 0.047(3) 0.024(3) -0.006(2) 0.018(3) -0.005(3)
C13 0.037(3) 0.030(3) 0.023(3) -0.002(2) 0.013(2) -0.005(2)
C14 0.042(3) 0.060(4) 0.056(4) -0.037(3) 0.011(3) 0.008(3)
C15 0.022(2) 0.019(2) 0.008(2) -0.0017(17) 0.0039(18) 0.0037(18)
C16 0.016(2) 0.023(2) 0.015(2) -0.0006(18) 0.0045(18) -0.0002(18)
C17 0.018(2) 0.026(2) 0.018(2) -0.0010(19) 0.0043(19) -0.0006(18)
C18 0.019(2) 0.025(2) 0.018(2) 0.0003(19) 0.0011(19) 0.0051(19)
C19 0.028(2) 0.015(2) 0.019(2) 0.0011(18) 0.008(2) 0.0041(18)
C20 0.022(2) 0.020(2) 0.014(2) -0.0046(18) 0.0018(19) -0.0016(18)
C21 0.044(3) 0.024(3) 0.032(3) 0.011(2) -0.010(3) 0.001(2)
C22 0.020(2) 0.023(2) 0.013(2) 0.0042(18) 0.0014(18) 0.0018(18)
C23 0.027(2) 0.017(2) 0.009(2) -0.0007(17) -0.0011(18) -0.0004(18)
C24 0.025(2) 0.022(2) 0.005(2) 0.0057(17) 0.0054(18) 0.0064(18)
C25 0.023(2) 0.020(2) 0.008(2) 0.0044(17) 0.0015(18) -0.0003(18)
C26 0.027(2) 0.015(2) 0.007(2) 0.0027(16) -0.0002(18) 0.0018(18)
C27 0.018(2) 0.018(2) 0.009(2) 0.0009(17) 0.0005(17) 0.0041(17)
Ru2 0.01849(17) 0.01246(16) 0.00888(17) -0.00019(13) 0.00245(13) 0.00035(13)
Cl3 0.0285(6) 0.0145(5) 0.0159(6) 0.0013(4) -0.0012(4) 0.0023(4)
Cl4 0.0227(5) 0.0239(5) 0.0144(5) -0.0045(4) 0.0067(4) 0.0000(4)
P2 0.0164(5) 0.0141(5) 0.0097(5) 0.0001(4) 0.0020(4) 0.0005(4)
N4 0.0198(19) 0.0149(17) 0.0122(19) -0.0001(14) 0.0041(15) -0.0026(14)
N5 0.0201(19) 0.0190(18) 0.0127(19) 0.0014(15) 0.0048(15) -0.0015(15)
N6 0.0190(19) 0.0220(19) 0.0112(19) 0.0015(15) 0.0028(15) -0.0015(15)
O4 0.0233(17) 0.0124(15) 0.0122(17) -0.0017(13) 0.0036(14) 0.0031(13)
O5 0.0335(19) 0.0209(16) 0.0120(16) -0.0043(13) -0.0004(14) -0.0024(14)
O6 0.0166(16) 0.0293(18) 0.0286(19) 0.0060(15) 0.0043(14) -0.0001(13)
C28 0.017(2) 0.014(2) 0.012(2) -0.0012(16) 0.0021(17) 0.0006(16)
C29 0.024(2) 0.019(2) 0.011(2) -0.0007(17) 0.0047(19) -0.0033(18)
C30 0.016(2) 0.020(2) 0.014(2) 0.0002(18) 0.0032(18) 0.0011(17)
C31 0.026(2) 0.012(2) 0.016(2) 0.0000(17) 0.0057(19) -0.0031(17)
C32 0.019(2) 0.024(2) 0.018(2) 0.0002(19) 0.0068(19) -0.0043(18)
C33 0.017(2) 0.023(2) 0.013(2) 0.0002(18) 0.0015(18) -0.0012(18)
C34 0.022(2) 0.0096(19) 0.011(2) -0.0009(16) 0.0027(18) 0.0008(16)
C35 0.014(2) 0.016(2) 0.011(2) 0.0001(16) 0.0008(17) -0.0012(16)
C36 0.019(2) 0.014(2) 0.016(2) -0.0011(17) 0.0043(18) 0.0003(17)
C37 0.021(2) 0.021(2) 0.011(2) 0.0018(18) 0.0033(18) -0.0014(18)
C38 0.019(2) 0.024(2) 0.011(2) -0.0023(18) 0.0043(18) -0.0037(18)
C39 0.029(3) 0.013(2) 0.016(2) -0.0017(17) 0.005(2) 0.0002(18)
C40 0.021(2) 0.017(2) 0.014(2) 0.0027(17) 0.0037(18) 0.0027(17)
C41 0.023(2) 0.030(3) 0.012(2) -0.0028(19) 0.0002(19) -0.001(2)
C42 0.021(2) 0.015(2) 0.008(2) -0.0031(16) 0.0016(17) -0.0004(17)
C43 0.020(2) 0.015(2) 0.014(2) -0.0006(17) 0.0018(18) -0.0007(17)
C44 0.027(2) 0.019(2) 0.014(2) 0.0006(18) 0.0042(19) -0.0037(19)
C45 0.013(2) 0.020(2) 0.016(2) -0.0034(18) 0.0001(18) 0.0008(17)
C46 0.026(2) 0.014(2) 0.014(2) -0.0024(17) 0.0029(19) 0.0026(18)
C47 0.023(2) 0.014(2) 0.011(2) 0.0000(17) 0.0022(18) -0.0018(17)
C48 0.018(2) 0.041(3) 0.042(3) 0.014(3) 0.000(2) 0.002(2)
C49 0.019(2) 0.017(2) 0.026(3) -0.0030(19) 0.001(2) -0.0013(18)
C50 0.020(2) 0.025(2) 0.020(3) -0.0051(19) 0.006(2) -0.0015(19)
C51 0.021(2) 0.025(2) 0.018(2) 0.0046(19) 0.0035(19) -0.0047(19)
C52 0.015(2) 0.018(2) 0.026(3) -0.0053(19) 0.0000(19) -0.0020(18)
C53 0.018(2) 0.032(3) 0.015(2) -0.004(2) 0.0029(19) 0.0020(19)
C54 0.017(2) 0.033(3) 0.018(3) 0.009(2) -0.0026(19) 0.0015(19)
Cl3S 0.0343(7) 0.0606(9) 0.0362(8) -0.0110(7) -0.0011(6) 0.0126(7)
Cl2S 0.0473(8) 0.0420(8) 0.0292(7) -0.0074(6) 0.0074(6) -0.0052(6)
Cl1S 0.0501(9) 0.0421(8) 0.0377(8) -0.0047(6) 0.0046(7) -0.0001(7)
C1S 0.031(3) 0.042(3) 0.027(3) -0.008(2) 0.004(2) 0.004(2)

loop_
_atom_type_symbol
_atom_type_description
_atom_type_scat_dispersion_real
_atom_type_scat_dispersion_imag
_atom_type_scat_source
C C 0.0033 0.0016 'International Tables Vol C Tables 4.2.6.8 and 6.1.1.4'
H H 0.0000 0.0000 'International Tables Vol C Tables 4.2.6.8 and 6.1.1.4'
N N 0.0061 0.0033 'International Tables Vol C Tables 4.2.6.8 and 6.1.1.4'
O O 0.0106 0.0060 'International Tables Vol C Tables 4.2.6.8 and 6.1.1.4'
P P 0.1023 0.0942 'International Tables Vol C Tables 4.2.6.8 and 6.1.1.4'
Cl Cl 0.1484 0.1585 'International Tables Vol C Tables 4.2.6.8 and 6.1.1.4'
Ru Ru -1.2594 0.8363 'International Tables Vol C Tables 4.2.6.8 and 6.1.1.4'

loop_
_geom_angle_atom_site_label_1
_geom_angle_atom_site_label_2
_geom_angle_atom_site_label_3
_geom_angle
_geom_angle_site_symmetry_1
_geom_angle_site_symmetry_3
_geom_angle_publ_flag
C26 Ru1 C24 67.77(16) . . ?
C26 Ru1 C27 37.37(16) . . ?
C24 Ru1 C27 80.00(16) . . ?
C26 Ru1 C25 38.00(16) . . ?
C24 Ru1 C25 37.50(16) . . ?
C27 Ru1 C25 68.12(16) . . ?
C26 Ru1 C22 67.28(16) . . ?
C24 Ru1 C22 67.00(16) . . ?
C27 Ru1 C22 37.51(15) . . ?
C25 Ru1 C22 79.84(16) . . ?
C26 Ru1 C23 79.18(16) . . ?
C24 Ru1 C23 37.59(16) . . ?
C27 Ru1 C23 66.68(16) . . ?
C25 Ru1 C23 67.50(16) . . ?
C22 Ru1 C23 36.21(16) . . ?
C26 Ru1 P1 90.02(12) . . ?
C24 Ru1 P1 128.72(12) . . ?
C27 Ru1 P1 110.10(11) . . ?
C25 Ru1 P1 97.87(12) . . ?
C22 Ru1 P1 146.13(12) . . ?
C23 Ru1 P1 165.32(12) . . ?
C26 Ru1 Cl2 129.97(12) . . ?
C24 Ru1 Cl2 143.95(12) . . ?
C27 Ru1 Cl2 98.81(12) . . ?
C25 Ru1 Cl2 166.91(12) . . ?
C22 Ru1 Cl2 90.03(12) . . ?
C23 Ru1 Cl2 108.66(12) . . ?
P1 Ru1 Cl2 85.89(4) . . ?
C26 Ru1 Cl1 141.75(12) . . ?
C24 Ru1 Cl1 85.62(11) . . ?
C27 Ru1 Cl1 163.15(11) . . ?
C25 Ru1 Cl1 105.07(12) . . ?
C22 Ru1 Cl1 127.71(12) . . ?
C23 Ru1 Cl1 96.54(11) . . ?
P1 Ru1 Cl1 85.76(4) . . ?
Cl2 Ru1 Cl1 87.66(4) . . ?
C2 P1 C3 97.22(19) . . ?
C2 P1 C1 101.55(19) . . ?
C3 P1 C1 96.91(18) . . ?
C2 P1 Ru1 115.31(14) . . ?
C3 P1 Ru1 113.47(14) . . ?
C1 P1 Ru1 127.15(14) . . ?
C6 N1 C4 108.5(3) . . ?
C6 N1 C1 111.8(3) . . ?
C4 N1 C1 114.9(3) . . ?
C4 N2 C2 110.0(3) . . ?
C4 N2 C5 108.6(3) . . ?
C2 N2 C5 110.8(3) . . ?
C6 N3 C3 110.3(3) . . ?
C6 N3 C5 108.3(3) . . ?
C3 N3 C5 111.3(3) . . ?
C7 O1 H1 112(4) . . ?
C11 O2 C14 117.8(5) . . ?
C18 O3 C21 116.6(4) . . ?
N1 C1 C7 114.0(3) . . ?
N1 C1 P1 107.4(3) . . ?
C7 C1 P1 115.9(3) . . ?
N1 C1 H1B 106.3 . . ?
C7 C1 H1B 106.3 . . ?
P1 C1 H1B 106.3 . . ?
N2 C2 P1 112.8(3) . . ?
N2 C2 H2A 109.0 . . ?
P1 C2 H2A 109.0 . . ?
N2 C2 H2B 109.0 . . ?
P1 C2 H2B 109.0 . . ?
H2A C2 H2B 107.8 . . ?
N3 C3 P1 112.8(3) . . ?
N3 C3 H3A 109.0 . . ?
P1 C3 H3A 109.0 . . ?
N3 C3 H3B 109.0 . . ?
P1 C3 H3B 109.0 . . ?
H3A C3 H3B 107.8 . . ?
N2 C4 N1 114.4(3) . . ?
N2 C4 H4A 108.7 . . ?
N1 C4 H4A 108.7 . . ?
N2 C4 H4B 108.7 . . ?
N1 C4 H4B 108.7 . . ?
H4A C4 H4B 107.6 . . ?
N2 C5 N3 114.2(3) . . ?
N2 C5 H5A 108.7 . . ?
N3 C5 H5A 108.7 . . ?
N2 C5 H5B 108.7 . . ?
N3 C5 H5B 108.7 . . ?
H5A C5 H5B 107.6 . . ?
N1 C6 N3 113.7(3) . . ?
N1 C6 H6A 108.8 . . ?
N3 C6 H6A 108.8 . . ?
N1 C6 H6B 108.8 . . ?
N3 C6 H6B 108.8 . . ?
H6A C6 H6B 107.7 . . ?
O1 C7 C15 110.4(3) . . ?
O1 C7 C8 106.1(3) . . ?
C15 C7 C8 106.4(3) . . ?
O1 C7 C1 109.6(3) . . ?
C15 C7 C1 111.6(3) . . ?
C8 C7 C1 112.6(3) . . ?
C13 C8 C9 117.7(4) . . ?
C13 C8 C7 121.6(4) . . ?
C9 C8 C7 120.5(4) . . ?
C8 C9 C10 121.6(5) . . ?
C8 C9 H9A 119.2 . . ?
C10 C9 H9A 119.2 . . ?
C11 C10 C9 119.7(5) . . ?
C11 C10 H10A 120.1 . . ?
C9 C10 H10A 120.1 . . ?
O2 C11 C10 124.5(5) . . ?
O2 C11 C12 116.0(5) . . ?
C10 C11 C12 119.5(5) . . ?
C11 C12 C13 120.2(5) . . ?
C11 C12 H12A 119.9 . . ?
C13 C12 H12A 119.9 . . ?
C8 C13 C12 121.2(5) . . ?
C8 C13 H13A 119.4 . . ?
C12 C13 H13A 119.4 . . ?
O2 C14 H14A 109.5 . . ?
O2 C14 H14B 109.5 . . ?
H14A C14 H14B 109.5 . . ?
O2 C14 H14C 109.5 . . ?
H14A C14 H14C 109.5 . . ?
H14B C14 H14C 109.5 . . ?
C20 C15 C16 117.3(4) . . ?
C20 C15 C7 122.7(4) . . ?
C16 C15 C7 119.8(4) . . ?
C17 C16 C15 121.1(4) . . ?
C17 C16 H16A 119.4 . . ?
C15 C16 H16A 119.4 . . ?
C16 C17 C18 120.6(4) . . ?
C16 C17 H17A 119.7 . . ?
C18 C17 H17A 119.7 . . ?
O3 C18 C17 115.9(4) . . ?
O3 C18 C19 124.6(4) . . ?
C17 C18 C19 119.5(4) . . ?
C18 C19 C20 119.2(4) . . ?
C18 C19 H19A 120.4 . . ?
C20 C19 H19A 120.4 . . ?
C15 C20 C19 122.1(4) . . ?
C15 C20 H20A 118.9 . . ?
C19 C20 H20A 118.9 . . ?
O3 C21 H21A 109.5 . . ?
O3 C21 H21B 109.5 . . ?
H21A C21 H21B 109.5 . . ?
O3 C21 H21C 109.5 . . ?
H21A C21 H21C 109.5 . . ?
H21B C21 H21C 109.5 . . ?
C23 C22 C27 120.1(4) . . ?
C23 C22 Ru1 72.4(3) . . ?
C27 C22 Ru1 69.6(2) . . ?
C23 C22 H22A 119.3 . . ?
C27 C22 H22A 119.3 . . ?
Ru1 C22 H22A 119.3 . . ?
C22 C23 C24 119.5(4) . . ?
C22 C23 Ru1 71.4(3) . . ?
C24 C23 Ru1 68.6(2) . . ?
C22 C23 H23A 119.4 . . ?
C24 C23 H23A 119.4 . . ?
Ru1 C23 H23A 119.4 . . ?
C25 C24 C23 121.1(4) . . ?
C25 C24 Ru1 71.8(2) . . ?
C23 C24 Ru1 73.8(2) . . ?
C25 C24 H24A 119.1 . . ?
C23 C24 H24A 119.1 . . ?
Ru1 C24 H24A 119.1 . . ?
C24 C25 C26 118.2(4) . . ?
C24 C25 Ru1 70.7(2) . . ?
C26 C25 Ru1 70.1(2) . . ?
C24 C25 H25A 120.3 . . ?
C26 C25 H25A 120.3 . . ?
Ru1 C25 H25A 120.3 . . ?
C27 C26 C25 121.2(4) . . ?
C27 C26 Ru1 72.1(2) . . ?
C25 C26 Ru1 71.9(2) . . ?
C27 C26 H26A 118.9 . . ?
C25 C26 H26A 118.9 . . ?
Ru1 C26 H26A 118.9 . . ?
C26 C27 C22 119.8(4) . . ?
C26 C27 Ru1 70.5(2) . . ?
C22 C27 Ru1 72.9(2) . . ?
C26 C27 H27A 119.7 . . ?
C22 C27 H27A 119.7 . . ?
Ru1 C27 H27A 119.7 . . ?
C51 Ru2 C49 67.24(17) . . ?
C51 Ru2 C54 79.45(17) . . ?
C49 Ru2 C54 37.56(17) . . ?
C51 Ru2 C50 36.92(17) . . ?
C49 Ru2 C50 37.37(17) . . ?
C54 Ru2 C50 67.27(18) . . ?
C51 Ru2 C53 66.25(17) . . ?
C49 Ru2 C53 67.30(17) . . ?
C54 Ru2 C53 37.55(17) . . ?
C50 Ru2 C53 78.55(17) . . ?
C51 Ru2 C52 37.31(17) . . ?
C49 Ru2 C52 79.79(16) . . ?
C54 Ru2 C52 67.32(17) . . ?
C50 Ru2 C52 66.99(16) . . ?
C53 Ru2 C52 36.47(17) . . ?
C51 Ru2 P2 134.30(13) . . ?
C49 Ru2 P2 94.38(12) . . ?
C54 Ru2 P2 111.74(13) . . ?
C50 Ru2 P2 104.46(12) . . ?
C53 Ru2 P2 146.24(13) . . ?
C52 Ru2 P2 171.28(12) . . ?
C51 Ru2 Cl4 143.68(13) . . ?
C49 Ru2 Cl4 127.36(13) . . ?
C54 Ru2 Cl4 95.84(13) . . ?
C50 Ru2 Cl4 163.11(13) . . ?
C53 Ru2 Cl4 88.02(12) . . ?
C52 Ru2 Cl4 107.57(12) . . ?
P2 Ru2 Cl4 81.11(4) . . ?
C51 Ru2 Cl3 86.78(12) . . ?
C49 Ru2 Cl3 144.16(13) . . ?
C54 Ru2 Cl3 161.81(13) . . ?
C50 Ru2 Cl3 107.86(13) . . ?
C53 Ru2 Cl3 125.33(12) . . ?
C52 Ru2 Cl3 94.54(12) . . ?
P2 Ru2 Cl3 86.39(4) . . ?
Cl4 Ru2 Cl3 88.23(4) . . ?
C30 P2 C29 98.3(2) . . ?
C30 P2 C28 100.46(19) . . ?
C29 P2 C28 96.25(19) . . ?
C30 P2 Ru2 114.85(14) . . ?
C29 P2 Ru2 114.35(14) . . ?
C28 P2 Ru2 127.57(14) . . ?
C33 N4 C28 114.0(3) . . ?
C33 N4 C31 108.8(3) . . ?
C28 N4 C31 111.6(3) . . ?
C29 N5 C32 111.9(3) . . ?
C29 N5 C31 109.5(3) . . ?
C32 N5 C31 108.0(3) . . ?
C30 N6 C32 111.4(3) . . ?
C30 N6 C33 110.1(3) . . ?
C32 N6 C33 108.9(3) . . ?
C34 O4 H4 106(5) . . ?
C38 O5 C41 117.2(3) . . ?
C45 O6 C48 116.9(4) . . ?
N4 C28 C34 114.4(3) . . ?
N4 C28 P2 108.4(3) . . ?
C34 C28 P2 113.9(3) . . ?
N4 C28 H28A 106.5 . . ?
C34 C28 H28A 106.5 . . ?
P2 C28 H28A 106.5 . . ?
N5 C29 P2 112.8(3) . . ?
N5 C29 H29A 109.0 . . ?
P2 C29 H29A 109.0 . . ?
N5 C29 H29B 109.0 . . ?
P2 C29 H29B 109.0 . . ?
H29A C29 H29B 107.8 . . ?
N6 C30 P2 112.3(3) . . ?
N6 C30 H30A 109.2 . . ?
P2 C30 H30A 109.2 . . ?
N6 C30 H30B 109.2 . . ?
P2 C30 H30B 109.2 . . ?
H30A C30 H30B 107.9 . . ?
N4 C31 N5 113.6(3) . . ?
N4 C31 H31A 108.9 . . ?
N5 C31 H31A 108.9 . . ?
N4 C31 H31B 108.9 . . ?
N5 C31 H31B 108.9 . . ?
H31A C31 H31B 107.7 . . ?
N6 C32 N5 114.7(3) . . ?
N6 C32 H32A 108.6 . . ?
N5 C32 H32A 108.6 . . ?
N6 C32 H32B 108.6 . . ?
N5 C32 H32B 108.6 . . ?
H32A C32 H32B 107.6 . . ?
N4 C33 N6 114.4(4) . . ?
N4 C33 H33A 108.7 . . ?
N6 C33 H33A 108.7 . . ?
N4 C33 H33B 108.7 . . ?
N6 C33 H33B 108.7 . . ?
H33A C33 H33B 107.6 . . ?
O4 C34 C42 110.4(3) . . ?
O4 C34 C35 105.4(3) . . ?
C42 C34 C35 107.1(3) . . ?
O4 C34 C28 109.5(3) . . ?
C42 C34 C28 111.9(3) . . ?
C35 C34 C28 112.3(3) . . ?
C36 C35 C40 118.2(4) . . ?
C36 C35 C34 121.0(4) . . ?
C40 C35 C34 120.7(4) . . ?
C35 C36 C37 121.2(4) . . ?
C35 C36 H36A 119.4 . . ?
C37 C36 H36A 119.4 . . ?
C38 C37 C36 120.1(4) . . ?
C38 C37 H37A 120.0 . . ?
C36 C37 H37A 120.0 . . ?
O5 C38 C37 124.6(4) . . ?
O5 C38 C39 115.7(4) . . ?
C37 C38 C39 119.7(4) . . ?
C38 C39 C40 120.0(4) . . ?
C38 C39 H39A 120.0 . . ?
C40 C39 H39A 120.0 . . ?
C39 C40 C35 120.9(4) . . ?
C39 C40 H40A 119.6 . . ?
C35 C40 H40A 119.6 . . ?
O5 C41 H41A 109.5 . . ?
O5 C41 H41B 109.5 . . ?
H41A C41 H41B 109.5 . . ?
O5 C41 H41C 109.5 . . ?
H41A C41 H41C 109.5 . . ?
H41B C41 H41C 109.5 . . ?
C47 C42 C43 117.2(4) . . ?
C47 C42 C34 124.8(4) . . ?
C43 C42 C34 117.9(4) . . ?
C44 C43 C42 121.2(4) . . ?
C44 C43 H43A 119.4 . . ?
C42 C43 H43A 119.4 . . ?
C43 C44 C45 121.0(4) . . ?
C43 C44 H44A 119.5 . . ?
C45 C44 H44A 119.5 . . ?
O6 C45 C44 116.4(4) . . ?
O6 C45 C46 125.4(4) . . ?
C44 C45 C46 118.2(4) . . ?
C47 C46 C45 120.5(4) . . ?
C47 C46 H46A 119.7 . . ?
C45 C46 H46A 119.7 . . ?
C46 C47 C42 121.8(4) . . ?
C46 C47 H47A 119.1 . . ?
C42 C47 H47A 119.1 . . ?
O6 C48 H48A 109.5 . . ?
O6 C48 H48B 109.5 . . ?
H48A C48 H48B 109.5 . . ?
O6 C48 H48C 109.5 . . ?
H48A C48 H48C 109.5 . . ?
H48B C48 H48C 109.5 . . ?
C50 C49 C54 120.0(4) . . ?
C50 C49 Ru2 72.3(3) . . ?
C54 C49 Ru2 71.7(3) . . ?
C50 C49 H49A 119.6 . . ?
C54 C49 H49A 119.6 . . ?
Ru2 C49 H49A 119.6 . . ?
C51 C50 C49 119.3(4) . . ?
C51 C50 Ru2 70.2(3) . . ?
C49 C50 Ru2 70.3(3) . . ?
C51 C50 H50A 119.6 . . ?
C49 C50 H50A 119.6 . . ?
Ru2 C50 H50A 119.6 . . ?
C50 C51 C52 122.3(4) . . ?
C50 C51 Ru2 72.9(3) . . ?
C52 C51 Ru2 73.7(3) . . ?
C50 C51 H51A 118.5 . . ?
C52 C51 H51A 118.5 . . ?
Ru2 C51 H51A 118.5 . . ?
C53 C52 C51 117.8(4) . . ?
C53 C52 Ru2 71.3(3) . . ?
C51 C52 Ru2 69.0(2) . . ?
C53 C52 H52A 120.5 . . ?
C51 C52 H52A 120.5 . . ?
Ru2 C52 H52A 120.5 . . ?
C52 C53 C54 121.3(4) . . ?
C52 C53 Ru2 72.3(3) . . ?
C54 C53 Ru2 70.2(3) . . ?
C52 C53 H53A 118.6 . . ?
C54 C53 H53A 118.6 . . ?
Ru2 C53 H53A 118.6 . . ?
C49 C54 C53 119.1(4) . . ?
C49 C54 Ru2 70.7(3) . . ?
C53 C54 Ru2 72.3(3) . . ?
C49 C54 H54A 120.1 . . ?
C53 C54 H54A 120.1 . . ?
Ru2 C54 H54A 120.1 . . ?
Cl3S C1S Cl2S 110.4(3) . . ?
Cl3S C1S Cl1S 110.7(3) . . ?
Cl2S C1S Cl1S 110.0(3) . . ?
Cl3S C1S H1SA 108.5 . . ?
Cl2S C1S H1SA 108.5 . . ?
Cl1S C1S H1SA 108.5 . . ?

loop_
_geom_bond_atom_site_label_1
_geom_bond_atom_site_label_2
_geom_bond_distance
_geom_bond_site_symmetry_2
_geom_bond_publ_flag
Ru1 C26 2.172(4) . ?
Ru1 C24 2.181(4) . ?
Ru1 C27 2.192(4) . ?
Ru1 C25 2.195(4) . ?
Ru1 C22 2.235(4) . ?
Ru1 C23 2.249(4) . ?
Ru1 P1 2.3255(11) . ?
Ru1 Cl2 2.4184(11) . ?
Ru1 Cl1 2.4343(10) . ?
P1 C2 1.843(4) . ?
P1 C3 1.850(4) . ?
P1 C1 1.888(4) . ?
N1 C6 1.463(5) . ?
N1 C4 1.474(5) . ?
N1 C1 1.477(5) . ?
N2 C4 1.469(5) . ?
N2 C2 1.470(5) . ?
N2 C5 1.475(5) . ?
N3 C6 1.474(5) . ?
N3 C3 1.474(5) . ?
N3 C5 1.475(5) . ?
O1 C7 1.428(5) . ?
O1 H1 0.75(5) . ?
O2 C11 1.376(6) . ?
O2 C14 1.428(7) . ?
O3 C18 1.371(5) . ?
O3 C21 1.421(6) . ?
C1 C7 1.563(6) . ?
C1 H1B 1.0000 . ?
C2 H2A 0.9900 . ?
C2 H2B 0.9900 . ?
C3 H3A 0.9900 . ?
C3 H3B 0.9900 . ?
C4 H4A 0.9900 . ?
C4 H4B 0.9900 . ?
C5 H5A 0.9900 . ?
C5 H5B 0.9900 . ?
C6 H6A 0.9900 . ?
C6 H6B 0.9900 . ?
C7 C15 1.544(6) . ?
C7 C8 1.550(6) . ?
C8 C13 1.381(6) . ?
C8 C9 1.387(6) . ?
C9 C10 1.395(6) . ?
C9 H9A 0.9500 . ?
C10 C11 1.379(7) . ?
C10 H10A 0.9500 . ?
C11 C12 1.381(8) . ?
C12 C13 1.393(7) . ?
C12 H12A 0.9500 . ?
C13 H13A 0.9500 . ?
C14 H14A 0.9800 . ?
C14 H14B 0.9800 . ?
C14 H14C 0.9800 . ?
C15 C20 1.390(6) . ?
C15 C16 1.397(6) . ?
C16 C17 1.383(6) . ?
C16 H16A 0.9500 . ?
C17 C18 1.384(6) . ?
C17 H17A 0.9500 . ?
C18 C19 1.390(6) . ?
C19 C20 1.394(6) . ?
C19 H19A 0.9500 . ?
C20 H20A 0.9500 . ?
C21 H21A 0.9800 . ?
C21 H21B 0.9800 . ?
C21 H21C 0.9800 . ?
C22 C23 1.394(6) . ?
C22 C27 1.424(6) . ?
C22 H22A 1.0000 . ?
C23 C24 1.429(6) . ?
C23 H23A 1.0000 . ?
C24 C25 1.407(6) . ?
C24 H24A 1.0000 . ?
C25 C26 1.422(6) . ?
C25 H25A 1.0000 . ?
C26 C27 1.399(6) . ?
C26 H26A 1.0000 . ?
C27 H27A 1.0000 . ?
Ru2 C51 2.177(4) . ?
Ru2 C49 2.185(4) . ?
Ru2 C54 2.197(4) . ?
Ru2 C50 2.211(4) . ?
Ru2 C53 2.225(5) . ?
Ru2 C52 2.238(4) . ?
Ru2 P2 2.3448(11) . ?
Ru2 Cl4 2.4150(11) . ?
Ru2 Cl3 2.4172(11) . ?
P2 C30 1.851(4) . ?
P2 C29 1.852(4) . ?
P2 C28 1.887(4) . ?
N4 C33 1.466(5) . ?
N4 C28 1.471(5) . ?
N4 C31 1.471(5) . ?
N5 C29 1.473(5) . ?
N5 C32 1.474(6) . ?
N5 C31 1.479(5) . ?
N6 C30 1.462(5) . ?
N6 C32 1.467(5) . ?
N6 C33 1.467(5) . ?
O4 C34 1.434(5) . ?
O4 H4 0.74(6) . ?
O5 C38 1.373(5) . ?
O5 C41 1.439(5) . ?
O6 C45 1.358(5) . ?
O6 C48 1.422(6) . ?
C28 C34 1.567(6) . ?
C28 H28A 1.0000 . ?
C29 H29A 0.9900 . ?
C29 H29B 0.9900 . ?
C30 H30A 0.9900 . ?
C30 H30B 0.9900 . ?
C31 H31A 0.9900 . ?
C31 H31B 0.9900 . ?
C32 H32A 0.9900 . ?
C32 H32B 0.9900 . ?
C33 H33A 0.9900 . ?
C33 H33B 0.9900 . ?
C34 C42 1.530(6) . ?
C34 C35 1.534(6) . ?
C35 C36 1.385(6) . ?
C35 C40 1.397(6) . ?
C36 C37 1.388(6) . ?
C36 H36A 0.9500 . ?
C37 C38 1.381(6) . ?
C37 H37A 0.9500 . ?
C38 C39 1.388(6) . ?
C39 C40 1.388(6) . ?
C39 H39A 0.9500 . ?
C40 H40A 0.9500 . ?
C41 H41A 0.9800 . ?
C41 H41B 0.9800 . ?
C41 H41C 0.9800 . ?
C42 C47 1.393(6) . ?
C42 C43 1.402(6) . ?
C43 C44 1.381(6) . ?
C43 H43A 0.9500 . ?
C44 C45 1.393(6) . ?
C44 H44A 0.9500 . ?
C45 C46 1.395(6) . ?
C46 C47 1.384(6) . ?
C46 H46A 0.9500 . ?
C47 H47A 0.9500 . ?
C48 H48A 0.9800 . ?
C48 H48B 0.9800 . ?
C48 H48C 0.9800 . ?
C49 C50 1.409(6) . ?
C49 C54 1.411(7) . ?
C49 H49A 1.0000 . ?
C50 C51 1.390(6) . ?
C50 H50A 1.0000 . ?
C51 C52 1.413(6) . ?
C51 H51A 1.0000 . ?
C52 C53 1.397(6) . ?
C52 H52A 1.0000 . ?
C53 C54 1.424(7) . ?
C53 H53A 1.0000 . ?
C54 H54A 1.0000 . ?
Cl3S C1S 1.752(5) . ?
Cl2S C1S 1.766(5) . ?
Cl1S C1S 1.767(6) . ?
C1S H1SA 1.0000 . ?

loop_
_geom_hbond_atom_site_label_D
_geom_hbond_atom_site_label_H
_geom_hbond_atom_site_label_A
_geom_hbond_distance_DH
_geom_hbond_distance_HA
_geom_hbond_distance_DA
_geom_hbond_angle_DHA
_geom_hbond_site_symmetry_A
O1 H1 Cl2 0.75(5) 2.38(5) 3.111(4) 166(5) .
O4 H4 Cl3 0.74(6) 2.63(6) 3.225(3) 140(6) .

loop_
_geom_torsion_atom_site_label_1
_geom_torsion_atom_site_label_2
_geom_torsion_atom_site_label_3
_geom_torsion_atom_site_label_4
_geom_torsion
_geom_torsion_site_symmetry_1
_geom_torsion_site_symmetry_2
_geom_torsion_site_symmetry_3
_geom_torsion_site_symmetry_4
_geom_torsion_publ_flag
C26 Ru1 P1 C2 -179.6(2) . . . . ?
C24 Ru1 P1 C2 119.4(2) . . . . ?
C27 Ru1 P1 C2 -147.4(2) . . . . ?
C25 Ru1 P1 C2 143.08(19) . . . . ?
C22 Ru1 P1 C2 -133.4(3) . . . . ?
C23 Ru1 P1 C2 138.1(5) . . . . ?
Cl2 Ru1 P1 C2 -49.52(16) . . . . ?
Cl1 Ru1 P1 C2 38.44(16) . . . . ?
C26 Ru1 P1 C3 69.48(19) . . . . ?
C24 Ru1 P1 C3 8.5(2) . . . . ?
C27 Ru1 P1 C3 101.69(19) . . . . ?
C25 Ru1 P1 C3 32.17(19) . . . . ?
C22 Ru1 P1 C3 115.7(3) . . . . ?
C23 Ru1 P1 C3 27.2(5) . . . . ?
Cl2 Ru1 P1 C3 -160.43(15) . . . . ?
Cl1 Ru1 P1 C3 -72.47(15) . . . . ?
C26 Ru1 P1 C1 -50.1(2) . . . . ?
C24 Ru1 P1 C1 -111.1(2) . . . . ?
C27 Ru1 P1 C1 -17.9(2) . . . . ?
C25 Ru1 P1 C1 -87.4(2) . . . . ?
C22 Ru1 P1 C1 -3.9(3) . . . . ?
C23 Ru1 P1 C1 -92.4(5) . . . . ?
Cl2 Ru1 P1 C1 79.99(17) . . . . ?
Cl1 Ru1 P1 C1 167.95(17) . . . . ?
C6 N1 C1 C7 164.1(3) . . . . ?
C4 N1 C1 C7 -71.6(4) . . . . ?
C6 N1 C1 P1 -66.0(4) . . . . ?
C4 N1 C1 P1 58.2(4) . . . . ?
C2 P1 C1 N1 -45.3(3) . . . . ?
C3 P1 C1 N1 53.6(3) . . . . ?
Ru1 P1 C1 N1 -179.89(19) . . . . ?
C2 P1 C1 C7 83.4(3) . . . . ?
C3 P1 C1 C7 -177.7(3) . . . . ?
Ru1 P1 C1 C7 -51.2(4) . . . . ?
C4 N2 C2 P1 -58.6(4) . . . . ?
C5 N2 C2 P1 61.5(4) . . . . ?
C3 P1 C2 N2 -50.6(3) . . . . ?
C1 P1 C2 N2 48.0(3) . . . . ?
Ru1 P1 C2 N2 -170.8(2) . . . . ?
C6 N3 C3 P1 60.3(4) . . . . ?
C5 N3 C3 P1 -59.9(4) . . . . ?
C2 P1 C3 N3 49.7(3) . . . . ?
C1 P1 C3 N3 -52.9(3) . . . . ?
Ru1 P1 C3 N3 171.3(2) . . . . ?
C2 N2 C4 N1 67.3(4) . . . . ?
C5 N2 C4 N1 -54.2(4) . . . . ?
C6 N1 C4 N2 55.4(4) . . . . ?
C1 N1 C4 N2 -70.6(5) . . . . ?
C4 N2 C5 N3 54.2(4) . . . . ?
C2 N2 C5 N3 -66.8(4) . . . . ?
C6 N3 C5 N2 -55.2(4) . . . . ?
C3 N3 C5 N2 66.2(4) . . . . ?
C4 N1 C6 N3 -56.3(4) . . . . ?
C1 N1 C6 N3 71.4(4) . . . . ?
C3 N3 C6 N1 -65.7(4) . . . . ?
C5 N3 C6 N1 56.3(4) . . . . ?
N1 C1 C7 O1 83.3(4) . . . . ?
P1 C1 C7 O1 -42.2(4) . . . . ?
N1 C1 C7 C15 -154.1(3) . . . . ?
P1 C1 C7 C15 80.4(4) . . . . ?
N1 C1 C7 C8 -34.5(5) . . . . ?
P1 C1 C7 C8 -160.0(3) . . . . ?
O1 C7 C8 C13 3.1(6) . . . . ?
C15 C7 C8 C13 -114.4(5) . . . . ?
C1 C7 C8 C13 123.0(5) . . . . ?
O1 C7 C8 C9 178.1(4) . . . . ?
C15 C7 C8 C9 60.6(5) . . . . ?
C1 C7 C8 C9 -62.0(5) . . . . ?
C13 C8 C9 C10 1.4(7) . . . . ?
C7 C8 C9 C10 -173.8(4) . . . . ?
C8 C9 C10 C11 -1.1(7) . . . . ?
C14 O2 C11 C10 -3.5(8) . . . . ?
C14 O2 C11 C12 177.7(5) . . . . ?
C9 C10 C11 O2 -179.1(5) . . . . ?
C9 C10 C11 C12 -0.4(8) . . . . ?
O2 C11 C12 C13 -179.6(5) . . . . ?
C10 C11 C12 C13 1.6(8) . . . . ?
C9 C8 C13 C12 -0.2(7) . . . . ?
C7 C8 C13 C12 174.9(5) . . . . ?
C11 C12 C13 C8 -1.3(8) . . . . ?
O1 C7 C15 C20 166.3(4) . . . . ?
C8 C7 C15 C20 -79.0(5) . . . . ?
C1 C7 C15 C20 44.2(5) . . . . ?
O1 C7 C15 C16 -18.4(5) . . . . ?
C8 C7 C15 C16 96.3(4) . . . . ?
C1 C7 C15 C16 -140.5(4) . . . . ?
C20 C15 C16 C17 -1.5(6) . . . . ?
C7 C15 C16 C17 -177.1(4) . . . . ?
C15 C16 C17 C18 1.9(7) . . . . ?
C21 O3 C18 C17 172.6(4) . . . . ?
C21 O3 C18 C19 -6.3(7) . . . . ?
C16 C17 C18 O3 -179.6(4) . . . . ?
C16 C17 C18 C19 -0.6(7) . . . . ?
O3 C18 C19 C20 177.8(4) . . . . ?
C17 C18 C19 C20 -1.1(7) . . . . ?
C16 C15 C20 C19 -0.2(6) . . . . ?
C7 C15 C20 C19 175.2(4) . . . . ?
C18 C19 C20 C15 1.5(7) . . . . ?
C26 Ru1 C22 C23 -103.1(3) . . . . ?
C24 Ru1 C22 C23 -28.7(3) . . . . ?
C27 Ru1 C22 C23 -132.7(4) . . . . ?
C25 Ru1 C22 C23 -65.6(3) . . . . ?
P1 Ru1 C22 C23 -154.6(2) . . . . ?
Cl2 Ru1 C22 C23 122.7(2) . . . . ?
Cl1 Ru1 C22 C23 35.7(3) . . . . ?
C26 Ru1 C22 C27 29.6(2) . . . . ?
C24 Ru1 C22 C27 104.1(3) . . . . ?
C25 Ru1 C22 C27 67.1(3) . . . . ?
C23 Ru1 C22 C27 132.7(4) . . . . ?
P1 Ru1 C22 C27 -21.9(4) . . . . ?
Cl2 Ru1 C22 C27 -104.5(2) . . . . ?
Cl1 Ru1 C22 C27 168.4(2) . . . . ?
C27 C22 C23 C24 -2.0(6) . . . . ?
Ru1 C22 C23 C24 50.8(4) . . . . ?
C27 C22 C23 Ru1 -52.7(4) . . . . ?
C26 Ru1 C23 C22 66.1(3) . . . . ?
C24 Ru1 C23 C22 133.6(4) . . . . ?
C27 Ru1 C23 C22 29.1(3) . . . . ?
C25 Ru1 C23 C22 104.0(3) . . . . ?
P1 Ru1 C23 C22 109.4(5) . . . . ?
Cl2 Ru1 C23 C22 -62.6(3) . . . . ?
Cl1 Ru1 C23 C22 -152.3(2) . . . . ?
C26 Ru1 C23 C24 -67.5(3) . . . . ?
C27 Ru1 C23 C24 -104.5(3) . . . . ?
C25 Ru1 C23 C24 -29.6(2) . . . . ?
C22 Ru1 C23 C24 -133.6(4) . . . . ?
P1 Ru1 C23 C24 -24.2(6) . . . . ?
Cl2 Ru1 C23 C24 163.8(2) . . . . ?
Cl1 Ru1 C23 C24 74.0(2) . . . . ?
C22 C23 C24 C25 4.2(6) . . . . ?
Ru1 C23 C24 C25 56.2(4) . . . . ?
C22 C23 C24 Ru1 -52.0(4) . . . . ?
C26 Ru1 C24 C25 -30.0(3) . . . . ?
C27 Ru1 C24 C25 -66.9(3) . . . . ?
C22 Ru1 C24 C25 -103.8(3) . . . . ?
C23 Ru1 C24 C25 -131.5(4) . . . . ?
P1 Ru1 C24 C25 40.9(3) . . . . ?
Cl2 Ru1 C24 C25 -158.2(2) . . . . ?
Cl1 Ru1 C24 C25 121.9(2) . . . . ?
C26 Ru1 C24 C23 101.4(3) . . . . ?
C27 Ru1 C24 C23 64.5(3) . . . . ?
C25 Ru1 C24 C23 131.5(4) . . . . ?
C22 Ru1 C24 C23 27.7(2) . . . . ?
P1 Ru1 C24 C23 172.35(19) . . . . ?
Cl2 Ru1 C24 C23 -26.7(3) . . . . ?
Cl1 Ru1 C24 C23 -106.7(2) . . . . ?
C23 C24 C25 C26 -3.8(6) . . . . ?
Ru1 C24 C25 C26 53.4(3) . . . . ?
C23 C24 C25 Ru1 -57.2(4) . . . . ?
C26 Ru1 C25 C24 131.2(4) . . . . ?
C27 Ru1 C25 C24 102.5(3) . . . . ?
C22 Ru1 C25 C24 65.3(3) . . . . ?
C23 Ru1 C25 C24 29.7(3) . . . . ?
P1 Ru1 C25 C24 -149.0(2) . . . . ?
Cl2 Ru1 C25 C24 105.0(5) . . . . ?
Cl1 Ru1 C25 C24 -61.3(3) . . . . ?
C24 Ru1 C25 C26 -131.2(4) . . . . ?
C27 Ru1 C25 C26 -28.7(2) . . . . ?
C22 Ru1 C25 C26 -65.9(3) . . . . ?
C23 Ru1 C25 C26 -101.5(3) . . . . ?
P1 Ru1 C25 C26 79.8(2) . . . . ?
Cl2 Ru1 C25 C26 -26.1(7) . . . . ?
Cl1 Ru1 C25 C26 167.5(2) . . . . ?
C24 C25 C26 C27 1.1(6) . . . . ?
Ru1 C25 C26 C27 54.8(4) . . . . ?
C24 C25 C26 Ru1 -53.7(3) . . . . ?
C24 Ru1 C26 C27 -103.1(3) . . . . ?
C25 Ru1 C26 C27 -132.7(4) . . . . ?
C22 Ru1 C26 C27 -29.7(2) . . . . ?
C23 Ru1 C26 C27 -65.6(3) . . . . ?
P1 Ru1 C26 C27 124.5(2) . . . . ?
Cl2 Ru1 C26 C27 39.8(3) . . . . ?
Cl1 Ru1 C26 C27 -152.4(2) . . . . ?
C24 Ru1 C26 C25 29.7(2) . . . . ?
C27 Ru1 C26 C25 132.7(4) . . . . ?
C22 Ru1 C26 C25 103.0(3) . . . . ?
C23 Ru1 C26 C25 67.2(3) . . . . ?
P1 Ru1 C26 C25 -102.8(2) . . . . ?
Cl2 Ru1 C26 C25 172.5(2) . . . . ?
Cl1 Ru1 C26 C25 -19.7(3) . . . . ?
C25 C26 C27 C22 1.1(6) . . . . ?
Ru1 C26 C27 C22 55.8(4) . . . . ?
C25 C26 C27 Ru1 -54.7(4) . . . . ?
C23 C22 C27 C26 -0.6(6) . . . . ?
Ru1 C22 C27 C26 -54.7(3) . . . . ?
C23 C22 C27 Ru1 54.0(4) . . . . ?
C24 Ru1 C27 C26 66.3(3) . . . . ?
C25 Ru1 C27 C26 29.2(2) . . . . ?
C22 Ru1 C27 C26 131.4(4) . . . . ?
C23 Ru1 C27 C26 103.2(3) . . . . ?
P1 Ru1 C27 C26 -61.4(3) . . . . ?
Cl2 Ru1 C27 C26 -150.2(2) . . . . ?
Cl1 Ru1 C27 C26 98.1(4) . . . . ?
C26 Ru1 C27 C22 -131.4(4) . . . . ?
C24 Ru1 C27 C22 -65.1(3) . . . . ?
C25 Ru1 C27 C22 -102.2(3) . . . . ?
C23 Ru1 C27 C22 -28.2(2) . . . . ?
P1 Ru1 C27 C22 167.2(2) . . . . ?
Cl2 Ru1 C27 C22 78.4(2) . . . . ?
Cl1 Ru1 C27 C22 -33.3(5) . . . . ?
C51 Ru2 P2 C30 -114.8(2) . . . . ?
C49 Ru2 P2 C30 -176.9(2) . . . . ?
C54 Ru2 P2 C30 148.7(2) . . . . ?
C50 Ru2 P2 C30 -140.4(2) . . . . ?
C53 Ru2 P2 C30 128.7(3) . . . . ?
C52 Ru2 P2 C30 -129.3(8) . . . . ?
Cl4 Ru2 P2 C30 55.92(16) . . . . ?
Cl3 Ru2 P2 C30 -32.85(16) . . . . ?
C51 Ru2 P2 C29 132.6(2) . . . . ?
C49 Ru2 P2 C29 70.5(2) . . . . ?
C54 Ru2 P2 C29 36.1(2) . . . . ?
C50 Ru2 P2 C29 107.0(2) . . . . ?
C53 Ru2 P2 C29 16.1(3) . . . . ?
C52 Ru2 P2 C29 118.2(8) . . . . ?
Cl4 Ru2 P2 C29 -56.67(16) . . . . ?
Cl3 Ru2 P2 C29 -145.44(16) . . . . ?
C51 Ru2 P2 C28 12.7(2) . . . . ?
C49 Ru2 P2 C28 -49.4(2) . . . . ?
C54 Ru2 P2 C28 -83.8(2) . . . . ?
C50 Ru2 P2 C28 -12.9(2) . . . . ?
C53 Ru2 P2 C28 -103.8(3) . . . . ?
C52 Ru2 P2 C28 -1.8(8) . . . . ?
Cl4 Ru2 P2 C28 -176.59(18) . . . . ?
Cl3 Ru2 P2 C28 94.65(17) . . . . ?
C33 N4 C28 C34 -69.7(4) . . . . ?
C31 N4 C28 C34 166.4(3) . . . . ?
C33 N4 C28 P2 58.5(4) . . . . ?
C31 N4 C28 P2 -65.3(4) . . . . ?
C30 P2 C28 N4 -46.1(3) . . . . ?
C29 P2 C28 N4 53.6(3) . . . . ?
Ru2 P2 C28 N4 -179.01(19) . . . . ?
C30 P2 C28 C34 82.5(3) . . . . ?
C29 P2 C28 C34 -177.9(3) . . . . ?
Ru2 P2 C28 C34 -50.5(4) . . . . ?
C32 N5 C29 P2 -57.8(4) . . . . ?
C31 N5 C29 P2 62.0(4) . . . . ?
C30 P2 C29 N5 47.7(3) . . . . ?
C28 P2 C29 N5 -53.9(3) . . . . ?
Ru2 P2 C29 N5 169.8(2) . . . . ?
C32 N6 C30 P2 60.9(4) . . . . ?
C33 N6 C30 P2 -59.9(4) . . . . ?
C29 P2 C30 N6 -49.2(3) . . . . ?
C28 P2 C30 N6 48.8(3) . . . . ?
Ru2 P2 C30 N6 -171.0(2) . . . . ?
C33 N4 C31 N5 -56.0(5) . . . . ?
C28 N4 C31 N5 70.7(4) . . . . ?
C29 N5 C31 N4 -66.5(4) . . . . ?
C32 N5 C31 N4 55.7(4) . . . . ?
C30 N6 C32 N5 -67.4(5) . . . . ?
C33 N6 C32 N5 54.2(5) . . . . ?
C29 N5 C32 N6 65.6(5) . . . . ?
C31 N5 C32 N6 -55.1(5) . . . . ?
C28 N4 C33 N6 -70.3(5) . . . . ?
C31 N4 C33 N6 55.1(4) . . . . ?
C30 N6 C33 N4 68.4(4) . . . . ?
C32 N6 C33 N4 -53.9(5) . . . . ?
N4 C28 C34 O4 94.2(4) . . . . ?
P2 C28 C34 O4 -31.3(4) . . . . ?
N4 C28 C34 C42 -143.0(3) . . . . ?
P2 C28 C34 C42 91.6(4) . . . . ?
N4 C28 C34 C35 -22.5(5) . . . . ?
P2 C28 C34 C35 -148.0(3) . . . . ?
O4 C34 C35 C36 6.1(5) . . . . ?
C42 C34 C35 C36 -111.4(4) . . . . ?
C28 C34 C35 C36 125.3(4) . . . . ?
O4 C34 C35 C40 -177.9(4) . . . . ?
C42 C34 C35 C40 64.5(5) . . . . ?
C28 C34 C35 C40 -58.7(5) . . . . ?
C40 C35 C36 C37 -0.2(6) . . . . ?
C34 C35 C36 C37 175.9(4) . . . . ?
C35 C36 C37 C38 0.4(6) . . . . ?
C41 O5 C38 C37 5.1(6) . . . . ?
C41 O5 C38 C39 -175.5(4) . . . . ?
C36 C37 C38 O5 178.7(4) . . . . ?
C36 C37 C38 C39 -0.7(6) . . . . ?
O5 C38 C39 C40 -178.6(4) . . . . ?
C37 C38 C39 C40 0.8(7) . . . . ?
C38 C39 C40 C35 -0.6(7) . . . . ?
C36 C35 C40 C39 0.3(6) . . . . ?
C34 C35 C40 C39 -175.8(4) . . . . ?
O4 C34 C42 C47 151.2(4) . . . . ?
C35 C34 C42 C47 -94.6(5) . . . . ?
C28 C34 C42 C47 28.9(5) . . . . ?
O4 C34 C42 C43 -32.9(5) . . . . ?
C35 C34 C42 C43 81.3(4) . . . . ?
C28 C34 C42 C43 -155.3(4) . . . . ?
C47 C42 C43 C44 -2.6(6) . . . . ?
C34 C42 C43 C44 -178.8(4) . . . . ?
C42 C43 C44 C45 1.2(7) . . . . ?
C48 O6 C45 C44 176.1(4) . . . . ?
C48 O6 C45 C46 -4.1(6) . . . . ?
C43 C44 C45 O6 179.9(4) . . . . ?
C43 C44 C45 C46 0.1(6) . . . . ?
O6 C45 C46 C47 -179.7(4) . . . . ?
C44 C45 C46 C47 0.1(6) . . . . ?
C45 C46 C47 C42 -1.6(6) . . . . ?
C43 C42 C47 C46 2.8(6) . . . . ?
C34 C42 C47 C46 178.7(4) . . . . ?
C51 Ru2 C49 C50 -28.5(3) . . . . ?
C54 Ru2 C49 C50 -131.2(4) . . . . ?
C53 Ru2 C49 C50 -101.1(3) . . . . ?
C52 Ru2 C49 C50 -65.3(3) . . . . ?
P2 Ru2 C49 C50 108.2(3) . . . . ?
Cl4 Ru2 C49 C50 -169.6(2) . . . . ?
Cl3 Ru2 C49 C50 18.3(4) . . . . ?
C51 Ru2 C49 C54 102.7(3) . . . . ?
C50 Ru2 C49 C54 131.2(4) . . . . ?
C53 Ru2 C49 C54 30.0(3) . . . . ?
C52 Ru2 C49 C54 65.9(3) . . . . ?
P2 Ru2 C49 C54 -120.6(3) . . . . ?
Cl4 Ru2 C49 C54 -38.5(3) . . . . ?
Cl3 Ru2 C49 C54 149.5(2) . . . . ?
C54 C49 C50 C51 -3.4(7) . . . . ?
Ru2 C49 C50 C51 52.2(4) . . . . ?
C54 C49 C50 Ru2 -55.6(4) . . . . ?
C49 Ru2 C50 C51 -133.0(4) . . . . ?
C54 Ru2 C50 C51 -103.1(3) . . . . ?
C53 Ru2 C50 C51 -65.5(3) . . . . ?
C52 Ru2 C50 C51 -29.2(3) . . . . ?
P2 Ru2 C50 C51 149.0(3) . . . . ?
Cl4 Ru2 C50 C51 -103.5(4) . . . . ?
Cl3 Ru2 C50 C51 58.2(3) . . . . ?
C51 Ru2 C50 C49 133.0(4) . . . . ?
C54 Ru2 C50 C49 29.8(3) . . . . ?
C53 Ru2 C50 C49 67.5(3) . . . . ?
C52 Ru2 C50 C49 103.8(3) . . . . ?
P2 Ru2 C50 C49 -78.0(3) . . . . ?
Cl4 Ru2 C50 C49 29.5(6) . . . . ?
Cl3 Ru2 C50 C49 -168.9(2) . . . . ?
C49 C50 C51 C52 4.9(7) . . . . ?
Ru2 C50 C51 C52 57.1(4) . . . . ?
C49 C50 C51 Ru2 -52.2(4) . . . . ?
C49 Ru2 C51 C50 28.8(3) . . . . ?
C54 Ru2 C51 C50 66.0(3) . . . . ?
C53 Ru2 C51 C50 103.0(3) . . . . ?
C52 Ru2 C51 C50 132.3(4) . . . . ?
P2 Ru2 C51 C50 -44.1(3) . . . . ?
Cl4 Ru2 C51 C50 151.5(2) . . . . ?
Cl3 Ru2 C51 C50 -125.9(3) . . . . ?
C49 Ru2 C51 C52 -103.5(3) . . . . ?
C54 Ru2 C51 C52 -66.3(3) . . . . ?
C50 Ru2 C51 C52 -132.3(4) . . . . ?
C53 Ru2 C51 C52 -29.3(3) . . . . ?
P2 Ru2 C51 C52 -176.4(2) . . . . ?
Cl4 Ru2 C51 C52 19.2(4) . . . . ?
Cl3 Ru2 C51 C52 101.8(3) . . . . ?
C50 C51 C52 C53 -3.0(7) . . . . ?
Ru2 C51 C52 C53 53.8(4) . . . . ?
C50 C51 C52 Ru2 -56.8(4) . . . . ?
C51 Ru2 C52 C53 -131.1(4) . . . . ?
C49 Ru2 C52 C53 -65.4(3) . . . . ?
C54 Ru2 C52 C53 -28.3(3) . . . . ?
C50 Ru2 C52 C53 -102.2(3) . . . . ?
P2 Ru2 C52 C53 -113.9(8) . . . . ?
Cl4 Ru2 C52 C53 60.7(3) . . . . ?
Cl3 Ru2 C52 C53 150.3(2) . . . . ?
C49 Ru2 C52 C51 65.7(3) . . . . ?
C54 Ru2 C52 C51 102.7(3) . . . . ?
C50 Ru2 C52 C51 28.9(3) . . . . ?
C53 Ru2 C52 C51 131.1(4) . . . . ?
P2 Ru2 C52 C51 17.2(10) . . . . ?
Cl4 Ru2 C52 C51 -168.2(2) . . . . ?
Cl3 Ru2 C52 C51 -78.6(3) . . . . ?
C51 C52 C53 C54 -0.4(6) . . . . ?
Ru2 C52 C53 C54 52.3(4) . . . . ?
C51 C52 C53 Ru2 -52.7(4) . . . . ?
C51 Ru2 C53 C52 29.9(3) . . . . ?
C49 Ru2 C53 C52 104.0(3) . . . . ?
C54 Ru2 C53 C52 134.1(4) . . . . ?
C50 Ru2 C53 C52 66.6(3) . . . . ?
P2 Ru2 C53 C52 165.6(2) . . . . ?
Cl4 Ru2 C53 C52 -123.7(3) . . . . ?
Cl3 Ru2 C53 C52 -37.3(3) . . . . ?
C51 Ru2 C53 C54 -104.1(3) . . . . ?
C49 Ru2 C53 C54 -30.0(3) . . . . ?
C50 Ru2 C53 C54 -67.5(3) . . . . ?
C52 Ru2 C53 C54 -134.1(4) . . . . ?
P2 Ru2 C53 C54 31.5(4) . . . . ?
Cl4 Ru2 C53 C54 102.2(3) . . . . ?
Cl3 Ru2 C53 C54 -171.3(2) . . . . ?
C50 C49 C54 C53 0.2(7) . . . . ?
Ru2 C49 C54 C53 -55.7(4) . . . . ?
C50 C49 C54 Ru2 55.9(4) . . . . ?
C52 C53 C54 C49 1.7(7) . . . . ?
Ru2 C53 C54 C49 54.9(4) . . . . ?
C52 C53 C54 Ru2 -53.2(4) . . . . ?
C51 Ru2 C54 C49 -66.2(3) . . . . ?
C50 Ru2 C54 C49 -29.7(3) . . . . ?
C53 Ru2 C54 C49 -130.8(4) . . . . ?
C52 Ru2 C54 C49 -103.2(3) . . . . ?
P2 Ru2 C54 C49 67.5(3) . . . . ?
Cl4 Ru2 C54 C49 150.2(2) . . . . ?
Cl3 Ru2 C54 C49 -107.6(4) . . . . ?
C51 Ru2 C54 C53 64.5(3) . . . . ?
C49 Ru2 C54 C53 130.8(4) . . . . ?
C50 Ru2 C54 C53 101.1(3) . . . . ?
C52 Ru2 C54 C53 27.6(3) . . . . ?
P2 Ru2 C54 C53 -161.8(2) . . . . ?
Cl4 Ru2 C54 C53 -79.1(3) . . . . ?
Cl3 Ru2 C54 C53 23.2(6) . . . . ?
